data_4313917
loop_
_publ_author_name
'Jesper Bendix'
'Poul Steenberg'
'Inger S\/otofte'

_publ_section_title
;
 Isolation and Molecular Structure of Hexacyanoruthenate(III)
;
_journal_name_full 'Inorganic Chemistry'
_journal_page_first 4510
_journal_page_last 4512
_journal_paper_doi 10.1021/ic034287n
_journal_volume 42
_journal_year 2003
_chemical_compound_source 'aqueous solution'
_chemical_formula_sum 'C78 H64 As3 N6 O2 Ru'
_chemical_formula_weight 1439.15
_chemical_melting_point Decomposes
_chemical_name_systematic
; 
tris(tetraphenylarsonium)hexacyanoruthenate(III) dihydrate
;
_space_group_IT_number 14
_symmetry_cell_setting monoclinic
_symmetry_space_group_name_Hall '-P 2yn'
_symmetry_space_group_name_H-M 'P 1 21/n 1'
_atom_sites_solution_hydrogens geom
_atom_sites_solution_primary direct
_atom_sites_solution_secondary difmap
_audit_creation_method SHELXL
_cell_angle_alpha 90.00
_cell_angle_beta 99.55(3)
_cell_angle_gamma 90.00
_cell_formula_units_Z 4
_cell_length_a 11.346(2)
_cell_length_b 23.107(5)
_cell_length_c 25.015(5)
_cell_measurement_temperature 120(2)
_cell_volume 6467(2)
_computing_cell_refinement 'SAINT (Siemens, 1995)'
_computing_data_collection 'SMART (Siemens, 1995)'
_computing_data_reduction 'SAINT (Siemens, 1995)'
_computing_molecular_graphics SHELXTL
_computing_publication_material SHELXTL
_computing_structure_refinement 'Siemens SHELXTL PC version 5.3 (Sheldrick, 1994)'
_computing_structure_solution 'Siemens SHELXTL PC version 5.3 (Sheldrick, 1994)'
_diffrn_ambient_temperature 120(2)
_diffrn_measurement_device 'Siemens SMART CCD Platform'
_diffrn_measurement_method omega-scans
_diffrn_radiation_monochromator graphite
_diffrn_radiation_source 'normal-focus sealed tube'
_diffrn_radiation_type MoK\a
_diffrn_radiation_wavelength 0.71073
_diffrn_reflns_av_R_equivalents 0.1518
_diffrn_reflns_av_sigmaI/netI 0.2548
_diffrn_reflns_limit_h_max 15
_diffrn_reflns_limit_h_min -15
_diffrn_reflns_limit_k_max 29
_diffrn_reflns_limit_k_min -31
_diffrn_reflns_limit_l_max 32
_diffrn_reflns_limit_l_min -34
_diffrn_reflns_number 44493
_diffrn_reflns_theta_max 29.64
_diffrn_reflns_theta_min 1.21
_diffrn_standards_decay_% 'no decay'
_diffrn_standards_interval_count no
_diffrn_standards_interval_time no
_diffrn_standards_number no
_exptl_absorpt_coefficient_mu 1.819
_exptl_absorpt_correction_T_max 1.0000
_exptl_absorpt_correction_T_min 0.8702
_exptl_absorpt_correction_type multi-scan
_exptl_absorpt_process_details 'SADABS (Sheldrick, 1996)'
_exptl_crystal_colour orange
_exptl_crystal_density_diffrn 1.478
_exptl_crystal_density_method 'not measured'
_exptl_crystal_description needle
_exptl_crystal_F_000 2916
_exptl_crystal_size_max 0.50
_exptl_crystal_size_mid 0.08
_exptl_crystal_size_min 0.06
_refine_diff_density_max 0.778
_refine_diff_density_min -0.966
_refine_diff_density_rms 0.136
_refine_ls_extinction_method none
_refine_ls_goodness_of_fit_all 0.925
_refine_ls_goodness_of_fit_obs 1.094
_refine_ls_hydrogen_treatment constr
_refine_ls_matrix_type full
_refine_ls_number_parameters 811
_refine_ls_number_reflns 16540
_refine_ls_number_restraints 0
_refine_ls_restrained_S_all 0.925
_refine_ls_restrained_S_obs 1.094
_refine_ls_R_factor_all 0.1896
_refine_ls_R_factor_obs 0.0645
_refine_ls_shift/esd_max -0.209
_refine_ls_shift/esd_mean 0.015
_refine_ls_structure_factor_coef Fsqd
_refine_ls_weighting_details 'w=1/[\s^2^(Fo^2^)+(0.0198P)^2^+0.0000P] where P=(Fo^2^+2Fc^2^)/3'
_refine_ls_weighting_scheme calc
_refine_ls_wR_factor_all 0.1039
_refine_ls_wR_factor_obs 0.0799
_reflns_number_observed 7415
_reflns_number_total 16540
_reflns_observed_criterion >2sigma(I)
_cod_data_source_file ic034287nsi20030316_101858.cif
_cod_data_source_block psru
_cod_depositor_comments
;
The following automatic conversions were performed:

'_refine_ls_weighting_scheme' value 'calc
w=1/[\s^2^(Fo^2^)+(0.0198P)^2^+0.0000P] where P=(Fo^2^+2Fc^2^)/3' was
changed to 'calc'. New tag '_refine_ls_weighting_details' was
created. The value of the new tag was set to
'w=1/[\s^2^(Fo^2^)+(0.0198P)^2^+0.0000P] where P=(Fo^2^+2Fc^2^)/3'.

Automatic conversion script
Id: cif_fix_values 3143 2015-03-26 13:38:13Z robertas 
;
_cod_original_cell_volume 6467.1(22)
_cod_database_code 4313917

loop_
_symmetry_equiv_pos_as_xyz
'x, y, z'
'-x+1/2, y+1/2, -z+1/2'
'-x, -y, -z'
'x-1/2, -y-1/2, z-1/2'

loop_
_atom_site_aniso_label
_atom_site_aniso_U_11
_atom_site_aniso_U_22
_atom_site_aniso_U_33
_atom_site_aniso_U_23
_atom_site_aniso_U_13
_atom_site_aniso_U_12
Ru 0.0222(3) 0.0188(3) 0.0154(2) -0.0010(2) 0.0033(2) -0.0026(2)
C1 0.034(4) 0.022(4) 0.010(3) 0.003(2) 0.003(3) -0.006(3)
N1 0.030(3) 0.044(4) 0.022(3) 0.005(2) 0.001(3) 0.005(3)
C2 0.017(3) 0.018(3) 0.027(4) 0.007(3) -0.002(3) -0.007(3)
N2 0.026(3) 0.021(3) 0.035(3) 0.001(2) 0.003(3) -0.003(2)
C3 0.026(4) 0.027(4) 0.010(3) -0.005(3) 0.005(3) -0.013(3)
N3 0.042(4) 0.033(3) 0.023(3) -0.001(2) 0.004(3) -0.003(3)
C4 0.038(4) 0.020(4) 0.013(3) -0.004(3) 0.008(3) -0.010(3)
N4 0.039(4) 0.024(3) 0.029(3) -0.007(2) 0.008(3) -0.004(3)
C5 0.025(4) 0.012(3) 0.018(3) 0.003(3) 0.000(3) -0.001(3)
N5 0.039(3) 0.019(3) 0.021(3) 0.001(2) 0.005(3) -0.005(2)
C6 0.015(3) 0.022(3) 0.009(3) 0.000(2) -0.004(2) 0.005(3)
N6 0.029(3) 0.021(3) 0.021(3) -0.001(2) 0.003(2) 0.000(2)
As1 0.0198(3) 0.0165(3) 0.0158(3) 0.0007(2) 0.0032(3) -0.0002(3)
C7 0.018(3) 0.017(3) 0.021(3) 0.000(2) 0.002(3) 0.003(2)
C8 0.022(3) 0.019(3) 0.023(3) -0.003(3) 0.003(3) -0.001(3)
C9 0.028(4) 0.032(4) 0.020(3) -0.010(3) 0.007(3) -0.011(3)
C10 0.023(4) 0.037(4) 0.020(3) 0.002(3) 0.006(3) -0.003(3)
C11 0.031(4) 0.024(4) 0.018(3) 0.003(3) 0.004(3) 0.002(3)
C12 0.013(3) 0.026(4) 0.019(3) -0.004(3) -0.001(3) -0.002(3)
C13 0.025(4) 0.013(3) 0.027(3) 0.001(3) 0.008(3) 0.002(3)
C14 0.024(4) 0.035(4) 0.031(4) 0.004(3) 0.011(3) -0.002(3)
C15 0.028(4) 0.039(4) 0.027(4) 0.003(3) 0.010(3) 0.011(3)
C16 0.032(4) 0.023(4) 0.052(5) 0.009(3) 0.021(4) 0.004(3)
C17 0.029(4) 0.028(4) 0.051(5) -0.008(3) 0.003(4) 0.000(3)
C18 0.028(4) 0.023(4) 0.034(4) -0.004(3) 0.013(3) -0.007(3)
C19 0.024(3) 0.016(3) 0.010(3) 0.001(2) 0.000(3) 0.000(3)
C20 0.024(4) 0.018(3) 0.022(3) -0.003(3) 0.003(3) -0.008(3)
C21 0.030(4) 0.030(4) 0.028(4) -0.003(3) -0.003(3) -0.013(3)
C22 0.040(4) 0.018(3) 0.021(3) 0.001(3) 0.002(3) -0.002(3)
C23 0.039(4) 0.023(4) 0.022(4) -0.001(3) 0.005(3) 0.012(3)
C24 0.021(3) 0.028(4) 0.014(3) 0.002(3) -0.002(3) -0.002(3)
C25 0.025(4) 0.013(3) 0.021(3) -0.002(2) 0.005(3) 0.004(3)
C26 0.023(4) 0.037(4) 0.018(3) 0.003(3) -0.001(3) 0.010(3)
C27 0.040(4) 0.040(4) 0.037(4) 0.004(3) 0.024(4) 0.014(3)
C28 0.026(4) 0.029(4) 0.023(4) -0.004(3) -0.003(3) 0.010(3)
C29 0.035(4) 0.027(4) 0.019(3) 0.003(3) 0.002(3) 0.009(3)
C30 0.028(4) 0.026(4) 0.026(4) 0.001(3) 0.013(3) 0.006(3)
As2 0.0187(3) 0.0220(3) 0.0146(3) 0.0012(3) 0.0026(3) 0.0023(3)
C31 0.023(4) 0.027(4) 0.011(3) 0.009(2) -0.001(3) 0.005(3)
C32 0.010(3) 0.023(3) 0.023(3) 0.006(3) 0.001(3) 0.007(3)
C33 0.033(4) 0.017(3) 0.020(3) -0.001(2) 0.003(3) 0.006(3)
C34 0.019(3) 0.025(4) 0.022(3) 0.007(3) -0.005(3) 0.001(3)
C35 0.019(4) 0.038(4) 0.023(4) 0.012(3) 0.009(3) 0.007(3)
C36 0.023(4) 0.025(4) 0.011(3) 0.003(2) 0.001(3) 0.003(3)
C37 0.024(4) 0.019(3) 0.017(3) 0.000(2) 0.002(3) 0.006(3)
C38 0.020(3) 0.023(4) 0.023(3) 0.000(3) -0.003(3) 0.000(3)
C39 0.040(4) 0.025(4) 0.016(3) 0.003(3) 0.004(3) 0.000(3)
C40 0.041(4) 0.023(4) 0.011(3) 0.008(3) -0.004(3) 0.002(3)
C41 0.029(4) 0.031(4) 0.021(3) -0.009(3) -0.005(3) 0.005(3)
C42 0.024(4) 0.027(4) 0.025(4) 0.001(3) 0.009(3) 0.003(3)
C43 0.019(3) 0.024(3) 0.013(3) 0.000(2) -0.001(3) -0.001(3)
C44 0.026(4) 0.035(4) 0.023(3) 0.000(3) 0.008(3) -0.004(3)
C45 0.023(4) 0.049(5) 0.024(4) -0.012(3) 0.003(3) 0.001(3)
C46 0.030(4) 0.034(4) 0.026(4) -0.016(3) -0.003(3) 0.011(3)
C47 0.061(5) 0.021(4) 0.036(4) 0.006(3) 0.005(4) 0.010(3)
C48 0.049(4) 0.029(4) 0.019(3) -0.002(3) 0.008(3) 0.010(3)
C49 0.018(3) 0.018(3) 0.015(3) -0.002(2) 0.005(3) -0.004(3)
C50 0.019(3) 0.020(3) 0.020(3) -0.001(2) -0.002(3) 0.005(3)
C51 0.036(4) 0.020(3) 0.020(3) -0.002(3) 0.011(3) -0.004(3)
C52 0.030(4) 0.013(3) 0.026(3) -0.004(3) 0.015(3) -0.007(3)
C53 0.019(3) 0.018(3) 0.026(3) 0.001(3) 0.007(3) 0.004(3)
C54 0.027(4) 0.020(3) 0.013(3) -0.001(2) 0.004(3) 0.001(3)
As3 0.0201(4) 0.0223(4) 0.0194(3) -0.0016(3) 0.0021(3) 0.0006(3)
C55 0.016(3) 0.026(3) 0.016(3) 0.000(3) 0.002(3) -0.003(3)
C56 0.026(4) 0.020(3) 0.025(4) -0.007(3) 0.003(3) -0.001(3)
C57 0.024(4) 0.022(3) 0.032(4) 0.002(3) 0.016(3) -0.004(3)
C58 0.027(4) 0.028(4) 0.026(4) 0.008(3) 0.003(3) 0.004(3)
C59 0.029(4) 0.036(4) 0.018(3) -0.004(3) 0.001(3) -0.001(3)
C60 0.025(4) 0.020(3) 0.025(3) -0.001(3) 0.002(3) -0.010(3)
C61 0.023(3) 0.022(3) 0.013(3) 0.003(2) 0.005(3) 0.004(3)
C62 0.032(4) 0.029(4) 0.018(3) 0.001(3) -0.001(3) -0.005(3)
C63 0.034(4) 0.030(4) 0.030(4) -0.004(3) 0.004(3) -0.006(3)
C64 0.042(5) 0.019(4) 0.038(4) -0.007(3) 0.016(4) -0.003(3)
C65 0.026(4) 0.035(4) 0.030(4) 0.006(3) 0.007(3) 0.004(3)
C66 0.035(4) 0.022(4) 0.023(3) -0.005(3) 0.009(3) 0.000(3)
C67 0.022(4) 0.021(3) 0.020(3) -0.007(3) -0.003(3) 0.008(3)
C68 0.027(4) 0.053(5) 0.033(4) -0.013(3) 0.007(3) 0.000(3)
C69 0.022(4) 0.067(5) 0.048(5) -0.017(4) 0.002(4) -0.004(4)
C70 0.031(4) 0.051(5) 0.034(4) -0.013(3) -0.010(3) 0.015(4)
C71 0.042(5) 0.028(4) 0.026(4) -0.002(3) 0.007(3) 0.007(3)
C72 0.028(4) 0.023(4) 0.035(4) -0.005(3) 0.003(3) -0.001(3)
C73 0.015(3) 0.023(4) 0.017(3) 0.005(2) 0.003(3) 0.004(3)
C74 0.021(4) 0.034(4) 0.016(3) 0.009(3) -0.001(3) 0.002(3)
C75 0.016(4) 0.053(5) 0.020(3) 0.015(3) 0.002(3) 0.000(3)
C76 0.025(4) 0.049(5) 0.032(4) 0.011(3) 0.011(3) 0.011(3)
C77 0.035(4) 0.038(4) 0.035(4) 0.009(3) 0.008(3) 0.012(3)
C78 0.024(4) 0.025(4) 0.031(4) 0.009(3) 0.009(3) 0.002(3)
O1 0.057(3) 0.058(3) 0.039(3) 0.004(2) 0.008(2) -0.003(3)
O2 0.052(3) 0.032(3) 0.051(3) 0.008(2) 0.001(2) -0.005(2)

loop_
_atom_site_label
_atom_site_type_symbol
_atom_site_fract_x
_atom_site_fract_y
_atom_site_fract_z
_atom_site_U_iso_or_equiv
_atom_site_thermal_displace_type
_atom_site_occupancy
_atom_site_calc_flag
_atom_site_refinement_flags
_atom_site_disorder_group
Ru Ru 0.09476(4) 0.51251(2) 0.24885(2) 0.01879(12) Uani 1 d . .
C1 C 0.2501(5) 0.4653(2) 0.2704(2) 0.0219(14) Uani 1 d . .
N1 N 0.3368(4) 0.4379(2) 0.2793(2) 0.0325(13) Uani 1 d . .
C2 C 0.0829(5) 0.5375(2) 0.3270(2) 0.0212(14) Uani 1 d . .
N2 N 0.0692(4) 0.5493(2) 0.3699(2) 0.0277(12) Uani 1 d . .
C3 C -0.0043(5) 0.4418(2) 0.2591(2) 0.0208(14) Uani 1 d . .
N3 N -0.0687(4) 0.4042(2) 0.2616(2) 0.0328(13) Uani 1 d . .
C4 C -0.0596(6) 0.5557(2) 0.2234(2) 0.0231(14) Uani 1 d . .
N4 N -0.1484(5) 0.5800(2) 0.2074(2) 0.0303(13) Uani 1 d . .
C5 C 0.0966(5) 0.4860(2) 0.1706(2) 0.0188(13) Uani 1 d . .
N5 N 0.0983(4) 0.4704(2) 0.1274(2) 0.0263(12) Uani 1 d . .
C6 C 0.1875(5) 0.5861(2) 0.2342(2) 0.0161(13) Uani 1 d . .
N6 N 0.2355(4) 0.6277(2) 0.2251(2) 0.0236(11) Uani 1 d . .
As1 As -0.41704(5) 0.34550(2) 0.47381(2) 0.01734(14) Uani 1 d . .
C7 C -0.3684(5) 0.3288(2) 0.5482(2) 0.0186(13) Uani 1 d . .
C8 C -0.3408(5) 0.3742(2) 0.5847(2) 0.0218(13) Uani 1 d . .
H8 H -0.3445(5) 0.4131(2) 0.5723(2) 0.026 Uiso 1 calc R .
C9 C -0.3082(5) 0.3620(2) 0.6390(2) 0.0264(15) Uani 1 d . .
H9 H -0.2897(5) 0.3927(2) 0.6643(2) 0.032 Uiso 1 calc R .
C10 C -0.3023(5) 0.3054(2) 0.6570(2) 0.0264(15) Uani 1 d . .
H10 H -0.2803(5) 0.2974(2) 0.6945(2) 0.032 Uiso 1 calc R .
C11 C -0.3283(5) 0.2601(2) 0.6204(2) 0.0246(14) Uani 1 d . .
H11 H -0.3238(5) 0.2212(2) 0.6330(2) 0.030 Uiso 1 calc R .
C12 C -0.3607(4) 0.2716(2) 0.5658(2) 0.0195(13) Uani 1 d . .
H12 H -0.3776(4) 0.2408(2) 0.5406(2) 0.023 Uiso 1 calc R .
C13 C -0.2935(5) 0.3836(2) 0.4440(2) 0.0213(13) Uani 1 d . .
C14 C -0.2989(5) 0.3821(2) 0.3883(2) 0.0294(15) Uani 1 d . .
H14 H -0.3640(5) 0.3635(2) 0.3661(2) 0.035 Uiso 1 calc R .
C15 C -0.2094(5) 0.4077(3) 0.3650(2) 0.031(2) Uani 1 d . .
H15 H -0.2129(5) 0.4071(3) 0.3268(2) 0.037 Uiso 1 calc R .
C16 C -0.1157(5) 0.4340(2) 0.3978(3) 0.034(2) Uani 1 d . .
H16 H -0.0544(5) 0.4519(2) 0.3819(3) 0.041 Uiso 1 calc R .
C17 C -0.1089(5) 0.4350(2) 0.4536(3) 0.037(2) Uani 1 d . .
H17 H -0.0432(5) 0.4533(2) 0.4757(3) 0.044 Uiso 1 calc R .
C18 C -0.1985(5) 0.4093(2) 0.4770(2) 0.0277(15) Uani 1 d . .
H18 H -0.1944(5) 0.4093(2) 0.5152(2) 0.033 Uiso 1 calc R .
C19 C -0.4503(5) 0.2761(2) 0.4335(2) 0.0167(13) Uani 1 d . .
C20 C -0.5667(5) 0.2598(2) 0.4135(2) 0.0215(14) Uani 1 d . .
H20 H -0.6316(5) 0.2831(2) 0.4204(2) 0.026 Uiso 1 calc R .
C21 C -0.5881(5) 0.2096(2) 0.3834(2) 0.030(2) Uani 1 d . .
H21 H -0.6677(5) 0.1990(2) 0.3685(2) 0.036 Uiso 1 calc R .
C22 C -0.4943(5) 0.1749(2) 0.3751(2) 0.0267(15) Uani 1 d . .
H22 H -0.5093(5) 0.1395(2) 0.3557(2) 0.032 Uiso 1 calc R .
C23 C -0.3796(5) 0.1913(2) 0.3947(2) 0.0280(15) Uani 1 d . .
H23 H -0.3151(5) 0.1679(2) 0.3877(2) 0.034 Uiso 1 calc R .
C24 C -0.3563(5) 0.2414(2) 0.4244(2) 0.0215(14) Uani 1 d . .
H24 H -0.2763(5) 0.2520(2) 0.4386(2) 0.026 Uiso 1 calc R .
C25 C -0.5582(5) 0.3920(2) 0.4670(2) 0.0197(13) Uani 1 d . .
C26 C -0.6188(5) 0.3982(2) 0.5105(2) 0.0268(15) Uani 1 d . .
H26 H -0.5891(5) 0.3803(2) 0.5442(2) 0.032 Uiso 1 calc R .
C27 C -0.7215(6) 0.4303(2) 0.5048(2) 0.037(2) Uani 1 d . .
H27 H -0.7634(6) 0.4343(2) 0.5344(2) 0.044 Uiso 1 calc R .
C28 C -0.7645(5) 0.4570(2) 0.4560(2) 0.0271(15) Uani 1 d . .
H28 H -0.8351(5) 0.4798(2) 0.4526(2) 0.032 Uiso 1 calc R .
C29 C -0.7054(5) 0.4508(2) 0.4121(2) 0.0274(15) Uani 1 d . .
H29 H -0.7356(5) 0.4686(2) 0.3783(2) 0.033 Uiso 1 calc R .
C30 C -0.6012(5) 0.4183(2) 0.4182(2) 0.0256(14) Uani 1 d . .
H30 H -0.5592(5) 0.4141(2) 0.3886(2) 0.031 Uiso 1 calc R .
As2 As 0.01886(5) 0.87670(2) 0.47325(2) 0.01843(14) Uani 1 d . .
C31 C 0.1769(5) 0.9005(2) 0.5043(2) 0.0208(14) Uani 1 d . .
C32 C 0.1938(5) 0.9315(2) 0.5524(2) 0.0190(13) Uani 1 d . .
H32 H 0.1291(5) 0.9380(2) 0.5714(2) 0.023 Uiso 1 calc R .
C33 C 0.3063(5) 0.9530(2) 0.5723(2) 0.0235(14) Uani 1 d . .
H33 H 0.3193(5) 0.9737(2) 0.6056(2) 0.028 Uiso 1 calc R .
C34 C 0.3991(5) 0.9446(2) 0.5444(2) 0.0228(14) Uani 1 d . .
H34 H 0.4759(5) 0.9598(2) 0.5582(2) 0.027 Uiso 1 calc R .
C35 C 0.3809(5) 0.9142(2) 0.4965(2) 0.0262(15) Uani 1 d . .
H35 H 0.4456(5) 0.9085(2) 0.4774(2) 0.031 Uiso 1 calc R .
C36 C 0.2690(5) 0.8917(2) 0.4758(2) 0.0200(13) Uani 1 d . .
H36 H 0.2565(5) 0.8707(2) 0.4427(2) 0.024 Uiso 1 calc R .
C37 C -0.0338(5) 0.9191(2) 0.4083(2) 0.0203(13) Uani 1 d . .
C38 C 0.0410(5) 0.9580(2) 0.3881(2) 0.0225(14) Uani 1 d . .
H38 H 0.1209(5) 0.9633(2) 0.4061(2) 0.027 Uiso 1 calc R .
C39 C -0.0019(5) 0.9889(2) 0.3417(2) 0.0272(14) Uani 1 d . .
H39 H 0.0490(5) 1.0149(2) 0.3268(2) 0.033 Uiso 1 calc R .
C40 C -0.1178(5) 0.9818(2) 0.3174(2) 0.0260(15) Uani 1 d . .
H40 H -0.1473(5) 1.0038(2) 0.2859(2) 0.031 Uiso 1 calc R .
C41 C -0.1926(5) 0.9441(2) 0.3372(2) 0.028(2) Uani 1 d . .
H41 H -0.2735(5) 0.9405(2) 0.3199(2) 0.034 Uiso 1 calc R .
C42 C -0.1501(5) 0.9113(2) 0.3822(2) 0.0250(14) Uani 1 d . .
H42 H -0.2002(5) 0.8836(2) 0.3953(2) 0.030 Uiso 1 calc R .
C43 C 0.0136(5) 0.7963(2) 0.4545(2) 0.0189(13) Uani 1 d . .
C44 C 0.0425(5) 0.7791(2) 0.4054(2) 0.0273(15) Uani 1 d . .
H44 H 0.0653(5) 0.8070(2) 0.3811(2) 0.033 Uiso 1 calc R .
C45 C 0.0381(5) 0.7210(3) 0.3918(2) 0.032(2) Uani 1 d . .
H45 H 0.0573(5) 0.7091(3) 0.3579(2) 0.038 Uiso 1 calc R .
C46 C 0.0065(5) 0.6807(3) 0.4266(2) 0.030(2) Uani 1 d . .
H46 H 0.0053(5) 0.6409(3) 0.4172(2) 0.037 Uiso 1 calc R .
C47 C -0.0235(6) 0.6975(2) 0.4752(2) 0.040(2) Uani 1 d . .
H47 H -0.0460(6) 0.6692(2) 0.4992(2) 0.048 Uiso 1 calc R .
C48 C -0.0212(5) 0.7557(2) 0.4894(2) 0.032(2) Uani 1 d . .
H48 H -0.0433(5) 0.7674(2) 0.5228(2) 0.038 Uiso 1 calc R .
C49 C -0.0842(5) 0.8910(2) 0.5250(2) 0.0165(12) Uani 1 d . .
C50 C -0.0630(5) 0.8642(2) 0.5752(2) 0.0204(14) Uani 1 d . .
H50 H 0.0033(5) 0.8389(2) 0.5844(2) 0.024 Uiso 1 calc R .
C51 C -0.1389(5) 0.8747(2) 0.6119(2) 0.0246(14) Uani 1 d . .
H51 H -0.1259(5) 0.8557(2) 0.6460(2) 0.029 Uiso 1 calc R .
C52 C -0.2327(5) 0.9121(2) 0.5993(2) 0.0217(14) Uani 1 d . .
H52 H -0.2843(5) 0.9194(2) 0.6248(2) 0.026 Uiso 1 calc R .
C53 C -0.2525(5) 0.9394(2) 0.5495(2) 0.0206(13) Uani 1 d . .
H53 H -0.3169(5) 0.9659(2) 0.5413(2) 0.025 Uiso 1 calc R .
C54 C -0.1800(5) 0.9286(2) 0.5115(2) 0.0200(13) Uani 1 d . .
H54 H -0.1952(5) 0.9465(2) 0.4769(2) 0.024 Uiso 1 calc R .
As3 As 0.15501(5) 0.76737(2) 0.78286(2) 0.02074(15) Uani 1 d . .
C55 C 0.1343(5) 0.7313(2) 0.8498(2) 0.0193(13) Uani 1 d . .
C56 C 0.0824(5) 0.6767(2) 0.8510(2) 0.0237(14) Uani 1 d . .
H56 H 0.0544(5) 0.6568(2) 0.8181(2) 0.030 Uiso 1 calc R .
C57 C 0.0715(5) 0.6515(2) 0.9002(2) 0.0248(14) Uani 1 d . .
H57 H 0.0346(5) 0.6146(2) 0.9011(2) 0.030 Uiso 1 calc R .
C58 C 0.1144(5) 0.6800(2) 0.9480(2) 0.0267(15) Uani 1 d . .
H58 H 0.1072(5) 0.6631(2) 0.9819(2) 0.032 Uiso 1 calc R .
C59 C 0.1681(5) 0.7336(3) 0.9460(2) 0.0282(15) Uani 1 d . .
H59 H 0.1992(5) 0.7528(3) 0.9789(2) 0.034 Uiso 1 calc R .
C60 C 0.1772(5) 0.7594(2) 0.8975(2) 0.0236(14) Uani 1 d . .
H60 H 0.2129(5) 0.7965(2) 0.8969(2) 0.028 Uiso 1 calc R .
C61 C 0.1419(5) 0.8479(2) 0.7954(2) 0.0188(13) Uani 1 d . .
C62 C 0.2367(5) 0.8798(2) 0.8225(2) 0.0270(14) Uani 1 d . .
H62 H 0.3125(5) 0.8620(2) 0.8329(2) 0.032 Uiso 1 calc R .
C63 C 0.2215(6) 0.9371(3) 0.8345(2) 0.031(2) Uani 1 d . .
H63 H 0.2868(6) 0.9590(3) 0.8527(2) 0.038 Uiso 1 calc R .
C64 C 0.1115(6) 0.9625(2) 0.8199(2) 0.032(2) Uani 1 d . .
H64 H 0.1008(6) 1.0019(2) 0.8291(2) 0.038 Uiso 1 calc R .
C65 C 0.0166(5) 0.9318(3) 0.7921(2) 0.030(2) Uani 1 d . .
H65 H -0.0584(5) 0.9502(3) 0.7814(2) 0.036 Uiso 1 calc R .
C66 C 0.0307(5) 0.8741(2) 0.7798(2) 0.0263(14) Uani 1 d . .
H66 H -0.0347(5) 0.8526(2) 0.7610(2) 0.032 Uiso 1 calc R .
C67 C 0.0393(5) 0.7390(2) 0.7249(2) 0.0218(14) Uani 1 d . .
C68 C -0.0748(5) 0.7236(3) 0.7320(2) 0.037(2) Uani 1 d . .
H68 H -0.1007(5) 0.7307(3) 0.7656(2) 0.045 Uiso 1 calc R .
C69 C -0.1512(6) 0.6976(3) 0.6898(3) 0.046(2) Uani 1 d . .
H69 H -0.2295(6) 0.6867(3) 0.6946(3) 0.055 Uiso 1 calc R .
C70 C -0.1137(6) 0.6873(3) 0.6406(2) 0.040(2) Uani 1 d . .
H70 H -0.1660(6) 0.6692(3) 0.6118(2) 0.049 Uiso 1 calc R .
C71 C -0.0013(6) 0.7033(2) 0.6339(2) 0.032(2) Uani 1 d . .
H71 H 0.0247(6) 0.6961(2) 0.6003(2) 0.038 Uiso 1 calc R .
C72 C 0.0753(5) 0.7299(2) 0.6754(2) 0.0288(15) Uani 1 d . .
H72 H 0.1525(5) 0.7419(2) 0.6700(2) 0.035 Uiso 1 calc R .
C73 C 0.3077(5) 0.7450(2) 0.7675(2) 0.0181(13) Uani 1 d . .
C74 C 0.3915(5) 0.7843(2) 0.7552(2) 0.0243(14) Uani 1 d . .
H74 H 0.3739(5) 0.8245(2) 0.7533(2) 0.029 Uiso 1 calc R .
C75 C 0.5008(5) 0.7644(3) 0.7456(2) 0.030(2) Uani 1 d . .
H75 H 0.5599(5) 0.7910(3) 0.7382(2) 0.036 Uiso 1 calc R .
C76 C 0.5239(6) 0.7061(3) 0.7467(2) 0.035(2) Uani 1 d . .
H76 H 0.5991(6) 0.6928(3) 0.7398(2) 0.042 Uiso 1 calc R .
C77 C 0.4408(5) 0.6666(3) 0.7576(2) 0.036(2) Uani 1 d . .
H77 H 0.4577(5) 0.6263(3) 0.7576(2) 0.043 Uiso 1 calc R .
C78 C 0.3319(5) 0.6860(2) 0.7686(2) 0.0258(14) Uani 1 d . .
H78 H 0.2741(5) 0.6592(2) 0.7768(2) 0.031 Uiso 1 calc R .
O1 O 0.1555(4) 0.8593(2) 0.6701(2) 0.0516(13) Uani 1 d . .
O2 O 0.2373(4) 0.8725(2) 0.3329(2) 0.0460(12) Uani 1 d . .

loop_
_atom_type_symbol
_atom_type_description
_atom_type_scat_dispersion_real
_atom_type_scat_dispersion_imag
_atom_type_scat_source
C C 0.0033 0.0016 'International Tables Vol C Tables 4.2.6.8 and 6.1.1.4'
H H 0.0000 0.0000 'International Tables Vol C Tables 4.2.6.8 and 6.1.1.4'
N N 0.0061 0.0033 'International Tables Vol C Tables 4.2.6.8 and 6.1.1.4'
O O 0.0106 0.0060 'International Tables Vol C Tables 4.2.6.8 and 6.1.1.4'
As As 0.0499 2.0058 'International Tables Vol C Tables 4.2.6.8 and 6.1.1.4'
Ru Ru -1.2594 0.8363 'International Tables Vol C Tables 4.2.6.8 and 6.1.1.4'

loop_
_geom_angle_atom_site_label_1
_geom_angle_atom_site_label_2
_geom_angle_atom_site_label_3
_geom_angle
_geom_angle_site_symmetry_1
_geom_angle_site_symmetry_3
_geom_angle_publ_flag
C3 Ru C4 88.2(2) . . ?
C3 Ru C5 88.5(2) . . ?
C4 Ru C5 89.6(2) . . ?
C3 Ru C6 176.2(2) . . ?
C4 Ru C6 88.7(2) . . ?
C5 Ru C6 89.4(2) . . ?
C3 Ru C2 88.9(2) . . ?
C4 Ru C2 88.4(2) . . ?
C5 Ru C2 176.7(2) . . ?
C6 Ru C2 93.1(2) . . ?
C3 Ru C1 90.5(2) . . ?
C4 Ru C1 176.4(2) . . ?
C5 Ru C1 87.0(2) . . ?
C6 Ru C1 92.5(2) . . ?
C2 Ru C1 95.0(2) . . ?
N1 C1 Ru 175.9(5) . . ?
N2 C2 Ru 175.4(5) . . ?
N3 C3 Ru 173.7(5) . . ?
N4 C4 Ru 178.3(5) . . ?
N5 C5 Ru 178.9(5) . . ?
N6 C6 Ru 177.7(5) . . ?
C7 As1 C19 110.5(2) . . ?
C7 As1 C13 111.5(2) . . ?
C19 As1 C13 106.0(2) . . ?
C7 As1 C25 107.8(2) . . ?
C19 As1 C25 109.7(2) . . ?
C13 As1 C25 111.4(2) . . ?
C12 C7 C8 120.8(5) . . ?
C12 C7 As1 120.0(4) . . ?
C8 C7 As1 119.2(4) . . ?
C9 C8 C7 119.1(5) . . ?
C8 C9 C10 120.4(5) . . ?
C9 C10 C11 120.4(5) . . ?
C12 C11 C10 120.0(5) . . ?
C11 C12 C7 119.3(5) . . ?
C18 C13 C14 120.9(5) . . ?
C18 C13 As1 121.0(4) . . ?
C14 C13 As1 118.0(4) . . ?
C13 C14 C15 120.0(6) . . ?
C16 C15 C14 119.2(6) . . ?
C15 C16 C17 121.2(6) . . ?
C16 C17 C18 119.7(6) . . ?
C13 C18 C17 119.1(6) . . ?
C24 C19 C20 120.0(5) . . ?
C24 C19 As1 119.1(4) . . ?
C20 C19 As1 121.0(4) . . ?
C21 C20 C19 119.7(5) . . ?
C22 C21 C20 120.1(6) . . ?
C23 C22 C21 119.9(5) . . ?
C22 C23 C24 120.9(6) . . ?
C23 C24 C19 119.4(5) . . ?
C30 C25 C26 119.9(5) . . ?
C30 C25 As1 119.7(4) . . ?
C26 C25 As1 120.3(4) . . ?
C27 C26 C25 119.9(5) . . ?
C26 C27 C28 120.3(5) . . ?
C27 C28 C29 120.5(5) . . ?
C30 C29 C28 118.9(5) . . ?
C25 C30 C29 120.5(5) . . ?
C37 As2 C49 110.3(2) . . ?
C37 As2 C31 109.8(2) . . ?
C49 As2 C31 108.3(2) . . ?
C37 As2 C43 107.3(2) . . ?
C49 As2 C43 109.6(2) . . ?
C31 As2 C43 111.5(2) . . ?
C36 C31 C32 121.3(5) . . ?
C36 C31 As2 119.3(4) . . ?
C32 C31 As2 119.1(4) . . ?
C33 C32 C31 118.9(5) . . ?
C34 C33 C32 120.6(5) . . ?
C33 C34 C35 119.9(5) . . ?
C34 C35 C36 120.8(5) . . ?
C31 C36 C35 118.5(5) . . ?
C42 C37 C38 120.4(5) . . ?
C42 C37 As2 118.3(4) . . ?
C38 C37 As2 121.2(4) . . ?
C39 C38 C37 119.3(5) . . ?
C40 C39 C38 119.4(6) . . ?
C39 C40 C41 121.8(5) . . ?
C40 C41 C42 119.5(5) . . ?
C41 C42 C37 119.4(6) . . ?
C44 C43 C48 120.1(5) . . ?
C44 C43 As2 119.6(4) . . ?
C48 C43 As2 120.3(4) . . ?
C43 C44 C45 119.5(5) . . ?
C46 C45 C44 120.6(5) . . ?
C45 C46 C47 120.2(6) . . ?
C46 C47 C48 120.2(6) . . ?
C43 C48 C47 119.3(5) . . ?
C50 C49 C54 120.7(5) . . ?
C50 C49 As2 120.2(4) . . ?
C54 C49 As2 119.1(4) . . ?
C51 C50 C49 119.4(5) . . ?
C52 C51 C50 120.4(5) . . ?
C51 C52 C53 120.0(5) . . ?
C54 C53 C52 120.8(5) . . ?
C53 C54 C49 118.6(5) . . ?
C61 As3 C67 113.6(2) . . ?
C61 As3 C73 113.4(2) . . ?
C67 As3 C73 106.8(2) . . ?
C61 As3 C55 104.9(2) . . ?
C67 As3 C55 110.2(2) . . ?
C73 As3 C55 107.7(2) . . ?
C60 C55 C56 119.8(5) . . ?
C60 C55 As3 118.5(4) . . ?
C56 C55 As3 121.7(4) . . ?
C57 C56 C55 120.0(5) . . ?
C58 C57 C56 119.8(5) . . ?
C57 C58 C59 119.4(5) . . ?
C60 C59 C58 121.3(5) . . ?
C59 C60 C55 119.7(5) . . ?
C62 C61 C66 119.8(5) . . ?
C62 C61 As3 121.8(4) . . ?
C66 C61 As3 118.2(4) . . ?
C63 C62 C61 120.3(6) . . ?
C64 C63 C62 119.8(6) . . ?
C63 C64 C65 120.8(6) . . ?
C64 C65 C66 120.0(6) . . ?
C65 C66 C61 119.3(5) . . ?
C68 C67 C72 119.8(5) . . ?
C68 C67 As3 122.3(4) . . ?
C72 C67 As3 117.7(4) . . ?
C67 C68 C69 119.6(6) . . ?
C70 C69 C68 120.3(6) . . ?
C71 C70 C69 119.6(6) . . ?
C70 C71 C72 120.6(6) . . ?
C71 C72 C67 119.9(6) . . ?
C74 C73 C78 120.4(5) . . ?
C74 C73 As3 123.1(4) . . ?
C78 C73 As3 116.5(4) . . ?
C75 C74 C73 119.3(5) . . ?
C76 C75 C74 119.8(6) . . ?
C75 C76 C77 121.6(6) . . ?
C76 C77 C78 119.2(6) . . ?
C77 C78 C73 119.7(5) . . ?

loop_
_geom_bond_atom_site_label_1
_geom_bond_atom_site_label_2
_geom_bond_distance
_geom_bond_site_symmetry_2
_geom_bond_publ_flag
Ru C3 2.023(6) . ?
Ru C4 2.025(6) . ?
Ru C5 2.054(5) . ?
Ru C6 2.064(6) . ?
Ru C2 2.064(6) . ?
Ru C1 2.066(6) . ?
C1 N1 1.161(6) . ?
C2 N2 1.143(6) . ?
C3 N3 1.145(6) . ?
C4 N4 1.165(7) . ?
C5 N5 1.142(6) . ?
C6 N6 1.147(6) . ?
As1 C7 1.890(5) . ?
As1 C19 1.900(5) . ?
As1 C13 1.909(5) . ?
As1 C25 1.912(5) . ?
C7 C12 1.391(7) . ?
C7 C8 1.393(7) . ?
C8 C9 1.377(7) . ?
C9 C10 1.380(7) . ?
C10 C11 1.389(7) . ?
C11 C12 1.379(6) . ?
C13 C18 1.379(7) . ?
C13 C14 1.383(7) . ?
C14 C15 1.384(7) . ?
C15 C16 1.372(8) . ?
C16 C17 1.385(7) . ?
C17 C18 1.389(7) . ?
C19 C24 1.383(7) . ?
C19 C20 1.384(7) . ?
C20 C21 1.384(7) . ?
C21 C22 1.375(7) . ?
C22 C23 1.367(7) . ?
C23 C24 1.376(7) . ?
C25 C30 1.377(7) . ?
C25 C26 1.389(7) . ?
C26 C27 1.368(7) . ?
C27 C28 1.381(7) . ?
C28 C29 1.387(7) . ?
C29 C30 1.387(7) . ?
As2 C37 1.906(5) . ?
As2 C49 1.911(5) . ?
As2 C31 1.913(5) . ?
As2 C43 1.916(5) . ?
C31 C36 1.374(7) . ?
C31 C32 1.387(7) . ?
C32 C33 1.382(7) . ?
C33 C34 1.370(7) . ?
C34 C35 1.374(7) . ?
C35 C36 1.390(7) . ?
C37 C42 1.383(7) . ?
C37 C38 1.388(7) . ?
C38 C39 1.382(7) . ?
C39 C40 1.364(7) . ?
C40 C41 1.365(7) . ?
C41 C42 1.378(7) . ?
C43 C44 1.381(7) . ?
C43 C48 1.384(7) . ?
C44 C45 1.383(7) . ?
C45 C46 1.363(7) . ?
C46 C47 1.371(7) . ?
C47 C48 1.390(7) . ?
C49 C50 1.387(6) . ?
C49 C54 1.388(7) . ?
C50 C51 1.379(7) . ?
C51 C52 1.367(7) . ?
C52 C53 1.381(6) . ?
C53 C54 1.378(6) . ?
As3 C61 1.896(5) . ?
As3 C67 1.903(5) . ?
As3 C73 1.906(5) . ?
As3 C55 1.918(5) . ?
C55 C60 1.376(6) . ?
C55 C56 1.395(7) . ?
C56 C57 1.387(7) . ?
C57 C58 1.382(7) . ?
C58 C59 1.383(7) . ?
C59 C60 1.371(7) . ?
C61 C62 1.385(7) . ?
C61 C66 1.396(7) . ?
C62 C63 1.374(7) . ?
C63 C64 1.373(8) . ?
C64 C65 1.378(7) . ?
C65 C66 1.383(7) . ?
C67 C68 1.382(7) . ?
C67 C72 1.383(7) . ?
C68 C69 1.387(7) . ?
C69 C70 1.387(8) . ?
C70 C71 1.366(8) . ?
C71 C72 1.383(7) . ?
C73 C74 1.387(7) . ?
C73 C78 1.389(7) . ?
C74 C75 1.381(7) . ?
C75 C76 1.372(7) . ?
C76 C77 1.372(7) . ?
C77 C78 1.384(7) . ?
